data_8103540
loop_
_publ_author_name
'Eulenberger, G.'

_publ_section_title
;
 Die Kristallstruktur des Thallium(I)thiogermanats Tl4 Ge S4
;
_journal_name_full
;
Zeitschrift fuer Kristallographie, Kristallgeometrie, Kristallphysik, 
Kristallchemie (145,1977-148,1979)
;
_journal_page_first 427
_journal_page_last 436
_journal_volume 145
_journal_year 1977
_chemical_formula_sum 'Ge S4 Tl4'
_chemical_name_systematic 'Tl4 Ge S4'
_space_group_IT_number 9
_symmetry_space_group_name_Hall 'C -2yc'
_symmetry_space_group_name_H-M 'C 1 c 1'
_cell_angle_alpha 90
_cell_angle_beta 112.21
_cell_angle_gamma 90
_cell_formula_units_Z 4
_cell_length_a 12.501
_cell_length_b 11.248
_cell_length_c 7.608
_cell_volume 990.398
_citation_journal_id_ASTM ZKKKAJ
_cod_data_source_file Eulenberger_ZKKKAJ_1977_203.cif
_cod_data_source_block Ge1S4Tl4
_cod_original_cell_volume 990.3984
_cod_original_formula_sum 'Ge1 S4 Tl4'
_cod_database_code 8103540

loop_
_symmetry_equiv_pos_as_xyz
x,y,z
x,-y,z+1/2
x+1/2,y+1/2,z
x+1/2,-y+1/2,z+1/2

loop_
_atom_site_label
_atom_site_type_symbol
_atom_site_fract_x
_atom_site_fract_y
_atom_site_fract_z
_atom_site_occupancy
_atom_site_U_iso_or_equiv
Tl4 Tl+1 0.2842 0.4956 0.418 1 0.0
S1 S-2 0.3283 0.28 0.146 1 0.0
Tl2 Tl+1 0.1185 0.8736 0.4118 1 0.0
S4 S-2 0.436 0.643 0.283 1 0.0
Tl1 Tl+1 0.487 0.1119 0.505 1 0.0
S2 S-2 0.0839 0.644 0.148 1 0.0
Tl3 Tl+1 0.1936 0.2072 0.4354 1 0.0
S3 S-2 0.314 0.9404 0.28 1 0.0
Ge1 Ge+4 0.4103 0.7885 0.4595 1 0.0
